data_4002293
loop_
_publ_author_name
'Kim, S.-J.'
'Kannewurf, C.R.'
'Ireland, J.'
'Kanatzidis, M.G.'

_publ_section_title
;
 Ba2 Cu18-x As10: a new mixed-valent ternary copper-rich arsenide with
 metallic properties
;
_journal_name_full 'Chemistry of Materials (1,1989-)'
_journal_page_first 3133
_journal_page_last 3138
_journal_volume 12
_journal_year 2000
_chemical_formula_sum 'As10 Ba2 Cu15.34'
_chemical_name_systematic 'Ba2 Cu15.34 As10'
_space_group_IT_number 163
_symmetry_space_group_name_Hall '-P 3 2c'
_symmetry_space_group_name_H-M 'P -3 1 c'
_cell_angle_alpha 90
_cell_angle_beta 90
_cell_angle_gamma 120
_cell_formula_units_Z 1
_cell_length_a 6.7329
_cell_length_b 6.7329
_cell_length_c 11.6747
_cell_volume 458.333
_citation_journal_id_ASTM CMATEX
_cod_data_source_file Kim_CMATEX_2000_1151.cif
_cod_data_source_block As10Ba2Cu15.34
_cod_original_cell_volume 458.3326
_cod_database_code 4002293

loop_
_symmetry_equiv_pos_as_xyz
x,y,z
-y,x-y,z
-x+y,-x,z
-y,-x,-z+1/2
x,x-y,-z+1/2
-x+y,y,-z+1/2
-x,-y,-z
y,-x+y,-z
x-y,x,-z
y,x,z-1/2
-x,-x+y,z-1/2
x-y,-y,z-1/2

loop_
_atom_site_label
_atom_site_type_symbol
_atom_site_fract_x
_atom_site_fract_y
_atom_site_fract_z
_atom_site_occupancy
_atom_site_U_iso_or_equiv
As2 As-1 0.299 0.1495 0.25 1 0.0
Cu2 Cu+1 0.5708 0.7854 0.25 0.557 0.0
Cu1 Cu+1 0.53474 0.0749 0.1065 1 0.0
As1 As-1 0.3333 0.6667 0.065 1 0.0
Ba1 Ba+2 0 0 0 1 0.0
